data_7007677
loop_
_publ_author_name
'Volkmer, Dirk'
'Mayr, Norbert'
'Fricke, Marc'

_publ_section_title
;
 Crystal structure analysis of [Ca(O3SC18H37)2(DMSO)2], a lamellar
 coordination polymer and its relevance for model studies in
 biomineralization.
;
_journal_issue 41
_journal_name_full 'Dalton transactions (Cambridge, England : 2003)'
_journal_page_first 4889
_journal_page_last 4895
_journal_paper_doi 10.1039/b608760d
_journal_year 2006
_chemical_formula_sum 'C40 H86 Ca O8 S4'
_chemical_formula_weight 863.41
_chemical_name_systematic
;
?
;
_space_group_IT_number 14
_symmetry_cell_setting monoclinic
_symmetry_space_group_name_Hall '-P 2ybc'
_symmetry_space_group_name_H-M 'P 1 21/c 1'
_atom_sites_solution_hydrogens geom
_atom_sites_solution_primary direct
_atom_sites_solution_secondary difmap
_audit_creation_method SHELXL-97
_cell_angle_alpha 90.00
_cell_angle_beta 92.4900(10)
_cell_angle_gamma 90.00
_cell_formula_units_Z 2
_cell_length_a 5.4085(4)
_cell_length_b 8.1350(7)
_cell_length_c 54.718(4)
_cell_measurement_reflns_used 7724
_cell_measurement_temperature 168(2)
_cell_measurement_theta_max 26.96
_cell_measurement_theta_min 2.50
_cell_volume 2405.2(3)
_computing_cell_refinement 'Bruker SMART'
_computing_data_collection 'Bruker SMART'
_computing_data_reduction 'Bruker SAINT'
_computing_molecular_graphics 'Bruker SHELXTL'
_computing_publication_material 'Bruker SHELXTL'
_computing_structure_refinement 'SHELXL-97 (Sheldrick, 1997)'
_computing_structure_solution 'SHELXS-97 (Sheldrick, 1990)'
_diffrn_ambient_temperature 168(2)
_diffrn_measured_fraction_theta_full 0.979
_diffrn_measured_fraction_theta_max 0.979
_diffrn_measurement_device_type 'CCD area detector'
_diffrn_measurement_method 'phi and omega scans'
_diffrn_radiation_monochromator graphite
_diffrn_radiation_source 'fine-focus sealed tube'
_diffrn_radiation_type MoK\a
_diffrn_radiation_wavelength 0.71073
_diffrn_reflns_av_R_equivalents 0.0380
_diffrn_reflns_av_sigmaI/netI 0.0517
_diffrn_reflns_limit_h_max 6
_diffrn_reflns_limit_h_min -6
_diffrn_reflns_limit_k_max 10
_diffrn_reflns_limit_k_min -5
_diffrn_reflns_limit_l_max 69
_diffrn_reflns_limit_l_min -69
_diffrn_reflns_number 13005
_diffrn_reflns_theta_full 27.03
_diffrn_reflns_theta_max 27.03
_diffrn_reflns_theta_min 2.24
_exptl_absorpt_coefficient_mu 0.349
_exptl_absorpt_correction_type none
_exptl_crystal_colour colorless
_exptl_crystal_density_diffrn 1.192
_exptl_crystal_density_meas 0
_exptl_crystal_density_method 'not measured'
_exptl_crystal_description irregular
_exptl_crystal_F_000 948
_exptl_crystal_size_max 0.40
_exptl_crystal_size_mid 0.20
_exptl_crystal_size_min 0.20
_refine_diff_density_max 1.399
_refine_diff_density_min -0.869
_refine_diff_density_rms 0.106
_refine_ls_extinction_method none
_refine_ls_goodness_of_fit_ref 1.309
_refine_ls_hydrogen_treatment mixed
_refine_ls_matrix_type full
_refine_ls_number_parameters 243
_refine_ls_number_reflns 5157
_refine_ls_number_restraints 0
_refine_ls_restrained_S_all 1.309
_refine_ls_R_factor_all 0.1066
_refine_ls_R_factor_gt 0.0997
_refine_ls_shift/su_max 0.000
_refine_ls_shift/su_mean 0.000
_refine_ls_structure_factor_coef Fsqd
_refine_ls_weighting_details 'calc w=1/[\s^2^(Fo^2^)+(0.0000P)^2^+16.0624P] where P=(Fo^2^+2Fc^2^)/3'
_refine_ls_weighting_scheme calc
_refine_ls_wR_factor_gt 0.2274
_refine_ls_wR_factor_ref 0.2298
_reflns_number_gt 4600
_reflns_number_total 5157
_reflns_threshold_expression >2sigma(I)
_cod_data_source_file b608760d.txt
_cod_data_source_block casulf
_cod_depositor_comments
;
The following automatic conversions were performed:
'_symmetry_cell_setting' value 'Monoclinic' changed to 'monoclinic'
according to '/home/saulius/struct/CIF-dictionaries/cif_core.dic'
dictionary named 'cif_core.dic' version 2.4.1 from 2010-06-29.

Automatic conversion script
Id: cif_fix_enum 1527 2010-12-29 10:47:43Z saulius 
;
_cod_original_sg_symbol_H-M P2(1)/c
_cod_database_code 7007677

loop_
_symmetry_equiv_pos_as_xyz
'x, y, z'
'-x, y+1/2, -z+1/2'
'-x, -y, -z'
'x, -y-1/2, z-1/2'

loop_
_atom_site_label
_atom_site_type_symbol
_atom_site_fract_x
_atom_site_fract_y
_atom_site_fract_z
_atom_site_U_iso_or_equiv
_atom_site_adp_type
_atom_site_occupancy
_atom_site_symmetry_multiplicity
_atom_site_calc_flag
_atom_site_refinement_flags
_atom_site_disorder_assembly
_atom_site_disorder_group
Ca1 Ca 1.0000 1.0000 0.0000 0.0149(3) Uani 1 2 d S . .
S1 S 0.5075(2) 1.11062(15) 0.04149(2) 0.0161(3) Uani 1 1 d . . .
O1 O 0.7015(7) 1.0214(5) 0.02916(7) 0.0271(9) Uani 1 1 d . . .
O2 O 0.2892(6) 1.1370(4) 0.02520(6) 0.0215(8) Uani 1 1 d . . .
O3 O 0.5954(7) 1.2595(5) 0.05321(7) 0.0272(9) Uani 1 1 d . . .
C1 C 0.4141(9) 0.9796(7) 0.06524(9) 0.0209(10) Uani 1 1 d . . .
H1A H 0.3493 0.8756 0.0581 0.025 Uiso 1 1 calc R . .
H1B H 0.5591 0.9530 0.0762 0.025 Uiso 1 1 calc R . .
C2 C 0.2148(11) 1.0603(8) 0.08006(10) 0.0311(13) Uani 1 1 d . . .
H2A H 0.0626 1.0740 0.0695 0.037 Uiso 1 1 calc R . .
H2B H 0.2717 1.1710 0.0853 0.037 Uiso 1 1 calc R . .
C3 C 0.1542(13) 0.9597(8) 0.10260(11) 0.0380(15) Uani 1 1 d . . .
H3A H 0.3085 0.9391 0.1125 0.046 Uiso 1 1 calc R . .
H3B H 0.0855 0.8520 0.0973 0.046 Uiso 1 1 calc R . .
C4 C -0.0328(13) 1.0476(10) 0.11841(11) 0.0457(18) Uani 1 1 d . . .
H4A H 0.0307 1.1589 0.1225 0.055 Uiso 1 1 calc R . .
H4B H -0.1904 1.0608 0.1087 0.055 Uiso 1 1 calc R . .
C5 C -0.0840(15) 0.9583(11) 0.14199(13) 0.053(2) Uani 1 1 d . . .
H5A H 0.0737 0.9449 0.1517 0.063 Uiso 1 1 calc R . .
H5B H -0.1479 0.8471 0.1379 0.063 Uiso 1 1 calc R . .
C6 C -0.2685(15) 1.0455(12) 0.15766(12) 0.058(2) Uani 1 1 d . . .
H6A H -0.4286 1.0545 0.1483 0.069 Uiso 1 1 calc R . .
H6B H -0.2083 1.1585 0.1611 0.069 Uiso 1 1 calc R . .
C7 C -0.3113(17) 0.9592(13) 0.18187(14) 0.066(3) Uani 1 1 d . . .
H7A H -0.3688 0.8457 0.1785 0.079 Uiso 1 1 calc R . .
H7B H -0.1520 0.9522 0.1914 0.079 Uiso 1 1 calc R . .
C8 C -0.4992(17) 1.0455(13) 0.19719(14) 0.070(3) Uani 1 1 d . . .
H8A H -0.6595 1.0502 0.1878 0.084 Uiso 1 1 calc R . .
H8B H -0.4437 1.1599 0.2003 0.084 Uiso 1 1 calc R . .
C9 C -0.5382(18) 0.9612(13) 0.22178(14) 0.073(3) Uani 1 1 d . . .
H9A H -0.5933 0.8467 0.2187 0.088 Uiso 1 1 calc R . .
H9B H -0.3780 0.9567 0.2312 0.088 Uiso 1 1 calc R . .
C10 C -0.7275(18) 1.0476(14) 0.23710(14) 0.076(3) Uani 1 1 d . . .
H10A H -0.8872 1.0531 0.2276 0.092 Uiso 1 1 calc R . .
H10B H -0.6715 1.1617 0.2403 0.092 Uiso 1 1 calc R . .
C11 C -0.7679(18) 0.9623(14) 0.26146(14) 0.074(3) Uani 1 1 d . . .
H11A H -0.8234 0.8481 0.2582 0.089 Uiso 1 1 calc R . .
H11B H -0.6081 0.9570 0.2710 0.089 Uiso 1 1 calc R . .
C12 C -0.9573(18) 1.0479(14) 0.27685(14) 0.075(3) Uani 1 1 d . . .
H12A H -1.1171 1.0531 0.2674 0.090 Uiso 1 1 calc R . .
H12B H -0.9019 1.1621 0.2801 0.090 Uiso 1 1 calc R . .
C13 C -0.9979(17) 0.9633(13) 0.30117(14) 0.068(3) Uani 1 1 d . . .
H13A H -1.0542 0.8492 0.2979 0.082 Uiso 1 1 calc R . .
H13B H -0.8379 0.9575 0.3106 0.082 Uiso 1 1 calc R . .
C14 C -1.1862(17) 1.0494(13) 0.31661(14) 0.067(3) Uani 1 1 d . . .
H14A H -1.3465 1.0549 0.3072 0.080 Uiso 1 1 calc R . .
H14B H -1.1303 1.1635 0.3199 0.080 Uiso 1 1 calc R . .
C15 C -1.2250(16) 0.9637(12) 0.34097(13) 0.061(2) Uani 1 1 d . . .
H15A H -1.2818 0.8498 0.3377 0.073 Uiso 1 1 calc R . .
H15B H -1.0641 0.9573 0.3503 0.073 Uiso 1 1 calc R . .
C16 C -1.4103(15) 1.0483(11) 0.35672(13) 0.057(2) Uani 1 1 d . . .
H16A H -1.5723 1.0530 0.3476 0.068 Uiso 1 1 calc R . .
H16B H -1.3551 1.1626 0.3599 0.068 Uiso 1 1 calc R . .
C17 C -1.4433(15) 0.9629(11) 0.38097(12) 0.054(2) Uani 1 1 d . . .
H17A H -1.2815 0.9593 0.3901 0.064 Uiso 1 1 calc R . .
H17B H -1.4960 0.8481 0.3778 0.064 Uiso 1 1 calc R . .
C18 C -1.6326(15) 1.0455(11) 0.39701(13) 0.053(2) Uani 1 1 d . . .
H18A H -1.6426 0.9846 0.4124 0.079 Uiso 1 1 calc R . .
H18B H -1.7952 1.0459 0.3884 0.079 Uiso 1 1 calc R . .
H18C H -1.5810 1.1588 0.4005 0.079 Uiso 1 1 calc R . .
S2 S 0.9270(2) 0.67481(16) 0.03969(2) 0.0236(3) Uani 1 1 d . . .
O4 O 1.0918(6) 0.7560(4) 0.02116(7) 0.0235(8) Uani 1 1 d . . .
C19 C 1.0805(10) 0.4906(7) 0.04903(11) 0.0284(12) Uani 1 1 d . . .
H19A H 1.1217 0.4269 0.0346 0.043 Uiso 1 1 calc R . .
H19B H 0.9717 0.4255 0.0591 0.043 Uiso 1 1 calc R . .
H19C H 1.2327 0.5178 0.0585 0.043 Uiso 1 1 calc R . .
C20 C 0.6792(10) 0.5863(8) 0.02186(12) 0.0368(15) Uani 1 1 d . . .
H20A H 0.5696 0.6736 0.0154 0.055 Uiso 1 1 calc R . .
H20B H 0.5857 0.5118 0.0321 0.055 Uiso 1 1 calc R . .
H20C H 0.7456 0.5247 0.0082 0.055 Uiso 1 1 calc R . .

loop_
_atom_site_aniso_label
_atom_site_aniso_U_11
_atom_site_aniso_U_22
_atom_site_aniso_U_33
_atom_site_aniso_U_23
_atom_site_aniso_U_13
_atom_site_aniso_U_12
Ca1 0.0121(6) 0.0136(6) 0.0196(7) 0.0031(5) 0.0051(5) 0.0007(5)
S1 0.0131(5) 0.0171(6) 0.0186(6) 0.0020(5) 0.0053(4) -0.0004(5)
O1 0.0239(19) 0.030(2) 0.028(2) 0.0056(16) 0.0150(15) 0.0084(16)
O2 0.0207(18) 0.0215(19) 0.0224(18) 0.0012(15) 0.0019(14) 0.0006(15)
O3 0.028(2) 0.0205(19) 0.033(2) -0.0002(16) 0.0005(16) -0.0075(16)
C1 0.019(2) 0.023(3) 0.022(2) 0.004(2) 0.0091(19) 0.000(2)
C2 0.031(3) 0.043(3) 0.021(3) 0.003(2) 0.015(2) 0.003(3)
C3 0.045(4) 0.041(4) 0.030(3) 0.001(3) 0.021(3) -0.003(3)
C4 0.044(4) 0.069(5) 0.026(3) -0.004(3) 0.021(3) -0.008(4)
C5 0.057(5) 0.069(5) 0.036(4) 0.001(4) 0.028(3) -0.005(4)
C6 0.054(5) 0.091(7) 0.030(3) -0.008(4) 0.025(3) -0.010(4)
C7 0.070(6) 0.093(7) 0.038(4) -0.003(4) 0.038(4) -0.006(5)
C8 0.071(6) 0.103(8) 0.040(4) -0.006(5) 0.039(4) -0.013(5)
C9 0.085(6) 0.099(8) 0.040(4) -0.004(5) 0.042(4) -0.012(6)
C10 0.082(6) 0.112(8) 0.039(4) -0.004(5) 0.040(4) -0.009(6)
C11 0.076(6) 0.107(8) 0.042(4) -0.001(5) 0.039(4) -0.008(6)
C12 0.080(6) 0.105(8) 0.044(4) 0.003(5) 0.045(4) 0.000(6)
C13 0.076(6) 0.093(7) 0.040(4) -0.002(4) 0.038(4) -0.004(5)
C14 0.072(6) 0.093(7) 0.039(4) 0.002(4) 0.035(4) -0.003(5)
C15 0.067(5) 0.080(6) 0.038(4) -0.002(4) 0.030(4) -0.002(5)
C16 0.061(5) 0.075(6) 0.036(4) 0.003(4) 0.030(3) 0.000(4)
C17 0.060(5) 0.068(5) 0.035(4) 0.006(4) 0.026(3) 0.007(4)
C18 0.057(5) 0.068(5) 0.035(4) 0.006(4) 0.024(3) 0.002(4)
S2 0.0224(6) 0.0204(6) 0.0286(7) 0.0057(5) 0.0067(5) 0.0028(5)
O4 0.0165(17) 0.0188(18) 0.036(2) 0.0098(16) 0.0068(15) 0.0028(14)
C19 0.019(3) 0.023(3) 0.043(3) 0.011(2) 0.003(2) 0.001(2)
C20 0.016(3) 0.037(4) 0.056(4) 0.021(3) -0.001(2) -0.005(2)

loop_
_atom_type_symbol
_atom_type_description
_atom_type_scat_dispersion_real
_atom_type_scat_dispersion_imag
_atom_type_scat_source
C C 0.0033 0.0016 'International Tables Vol C Tables 4.2.6.8 and 6.1.1.4'
H H 0.0000 0.0000 'International Tables Vol C Tables 4.2.6.8 and 6.1.1.4'
O O 0.0106 0.0060 'International Tables Vol C Tables 4.2.6.8 and 6.1.1.4'
S S 0.1246 0.1234 'International Tables Vol C Tables 4.2.6.8 and 6.1.1.4'
Ca Ca 0.2262 0.3064 'International Tables Vol C Tables 4.2.6.8 and 6.1.1.4'

loop_
_geom_angle_atom_site_label_1
_geom_angle_atom_site_label_2
_geom_angle_atom_site_label_3
_geom_angle
_geom_angle_site_symmetry_1
_geom_angle_site_symmetry_3
_geom_angle_publ_flag
O2 Ca1 O2 180.00(14) 3_675 1_655 ?
O2 Ca1 O1 88.49(13) 3_675 . ?
O2 Ca1 O1 91.51(13) 1_655 . ?
O2 Ca1 O1 91.51(13) 3_675 3_775 ?
O2 Ca1 O1 88.49(13) 1_655 3_775 ?
O1 Ca1 O1 180.00(13) . 3_775 ?
O2 Ca1 O4 89.45(13) 3_675 3_775 ?
O2 Ca1 O4 90.55(13) 1_655 3_775 ?
O1 Ca1 O4 97.89(13) . 3_775 ?
O1 Ca1 O4 82.11(13) 3_775 3_775 ?
O2 Ca1 O4 90.55(13) 3_675 . ?
O2 Ca1 O4 89.45(13) 1_655 . ?
O1 Ca1 O4 82.11(13) . . ?
O1 Ca1 O4 97.89(13) 3_775 . ?
O4 Ca1 O4 180.00(16) 3_775 . ?
O2 Ca1 S2 85.04(9) 3_675 . ?
O2 Ca1 S2 94.96(9) 1_655 . ?
O1 Ca1 S2 61.59(10) . . ?
O1 Ca1 S2 118.41(10) 3_775 . ?
O4 Ca1 S2 158.82(9) 3_775 . ?
O4 Ca1 S2 21.18(9) . . ?
O2 Ca1 S2 94.96(9) 3_675 3_775 ?
O2 Ca1 S2 85.04(9) 1_655 3_775 ?
O1 Ca1 S2 118.41(10) . 3_775 ?
O1 Ca1 S2 61.59(10) 3_775 3_775 ?
O4 Ca1 S2 21.18(9) 3_775 3_775 ?
O4 Ca1 S2 158.82(9) . 3_775 ?
S2 Ca1 S2 180.00(4) . 3_775 ?
O3 S1 O2 112.9(2) . . ?
O3 S1 O1 113.1(2) . . ?
O2 S1 O1 111.5(2) . . ?
O3 S1 C1 106.2(2) . . ?
O2 S1 C1 106.7(2) . . ?
O1 S1 C1 105.8(2) . . ?
S1 O1 Ca1 152.4(2) . . ?
S1 O2 Ca1 142.7(2) . 1_455 ?
C2 C1 S1 111.2(4) . . ?
C1 C2 C3 112.3(5) . . ?
C2 C3 C4 112.0(6) . . ?
C5 C4 C3 113.9(6) . . ?
C4 C5 C6 113.9(7) . . ?
C5 C6 C7 113.8(8) . . ?
C8 C7 C6 113.4(8) . . ?
C7 C8 C9 113.5(9) . . ?
C10 C9 C8 113.4(9) . . ?
C9 C10 C11 113.3(9) . . ?
C12 C11 C10 113.6(9) . . ?
C11 C12 C13 113.8(9) . . ?
C14 C13 C12 113.8(8) . . ?
C13 C14 C15 113.3(8) . . ?
C16 C15 C14 114.1(8) . . ?
C15 C16 C17 113.3(7) . . ?
C16 C17 C18 114.1(7) . . ?
O4 S2 C20 105.0(3) . . ?
O4 S2 C19 106.0(2) . . ?
C20 S2 C19 98.5(3) . . ?
O4 S2 Ca1 33.57(13) . . ?
C20 S2 Ca1 94.0(2) . . ?
C19 S2 Ca1 139.57(19) . . ?
S2 O4 Ca1 125.2(2) . . ?

loop_
_geom_bond_atom_site_label_1
_geom_bond_atom_site_label_2
_geom_bond_distance
_geom_bond_site_symmetry_2
_geom_bond_publ_flag
Ca1 O2 2.325(4) 3_675 ?
Ca1 O2 2.325(4) 1_655 ?
Ca1 O1 2.325(3) . ?
Ca1 O1 2.325(3) 3_775 ?
Ca1 O4 2.340(3) 3_775 ?
Ca1 O4 2.340(3) . ?
Ca1 S2 3.4563(13) . ?
Ca1 S2 3.4563(13) 3_775 ?
S1 O3 1.441(4) . ?
S1 O2 1.464(4) . ?
S1 O1 1.465(4) . ?
S1 C1 1.771(5) . ?
O2 Ca1 2.325(4) 1_455 ?
C1 C2 1.525(7) . ?
C2 C3 1.528(8) . ?
C3 C4 1.536(8) . ?
C4 C5 1.517(9) . ?
C5 C6 1.520(10) . ?
C6 C7 1.526(10) . ?
C7 C8 1.517(10) . ?
C8 C9 1.533(11) . ?
C9 C10 1.523(11) . ?
C10 C11 1.527(11) . ?
C11 C12 1.522(11) . ?
C12 C13 1.523(11) . ?
C13 C14 1.522(11) . ?
C14 C15 1.527(10) . ?
C15 C16 1.515(10) . ?
C16 C17 1.515(9) . ?
C17 C18 1.532(9) . ?
S2 O4 1.529(4) . ?
S2 C20 1.776(6) . ?
S2 C19 1.777(6) . ?
